data_8105875
loop_
_publ_author_name
'Zhong, Wen-Wu'
'Tang, Qian'
'Liu, Ying-Jie'
'Shi, Lei'
'Feng, Yuan-Jiao'
'Tan, Tao'

_publ_section_title
;
 The crystal structure of tetrakis(imidazole)-copper(I)
 hexafluorophosphate, C12H16CuF6PN8
;
_journal_issue 5
_journal_name_full 'Zeitschrift f\"ur Kristallographie - New Crystal Structures'
_journal_page_first 863
_journal_page_last 864
_journal_paper_doi 10.1515/ncrs-2019-0034
_journal_volume 234
_journal_year 2019
_chemical_formula_sum 'C12 H16 Cu F6 N8 P'
_chemical_formula_weight 480.84
_space_group_crystal_system monoclinic
_space_group_IT_number 15
_space_group_name_Hall '-C 2yc'
_space_group_name_H-M_alt 'C 1 2/c 1'
_atom_sites_solution_hydrogens geom
_atom_sites_solution_primary direct
_atom_sites_solution_secondary difmap
_cell_angle_alpha 90
_cell_angle_beta 102.336(6)
_cell_angle_gamma 90
_cell_formula_units_Z 4
_cell_length_a 13.102(2)
_cell_length_b 9.7902(18)
_cell_length_c 14.727(3)
_cell_measurement_reflns_used 7774
_cell_measurement_temperature 150(2)
_cell_measurement_theta_max 27.47
_cell_measurement_theta_min 3.14
_cell_volume 1845.4(6)
_computing_cell_refinement 'Bruker SMART'
_computing_data_collection 'Bruker SMART'
_computing_data_reduction 'Bruker SAINT'
_computing_molecular_graphics 'Bruker SHELXTL'
_computing_publication_material 'Bruker SHELXTL'
_computing_structure_refinement 'SHELXL-2014/7 (Sheldrick, 2014)'
_computing_structure_solution 'Bruker SHELXTL'
_diffrn_ambient_temperature 150(2)
_diffrn_measured_fraction_theta_full 0.997
_diffrn_measured_fraction_theta_max 0.997
_diffrn_measurement_device_type 'CCD area detector'
_diffrn_measurement_method 'phi and omega scans'
_diffrn_radiation_type MoK\a
_diffrn_radiation_wavelength 0.71073
_diffrn_reflns_av_R_equivalents 0.0406
_diffrn_reflns_av_unetI/netI 0.0318
_diffrn_reflns_Laue_measured_fraction_full 0.997
_diffrn_reflns_Laue_measured_fraction_max 0.997
_diffrn_reflns_limit_h_max 13
_diffrn_reflns_limit_h_min -16
_diffrn_reflns_limit_k_max 12
_diffrn_reflns_limit_k_min -12
_diffrn_reflns_limit_l_max 19
_diffrn_reflns_limit_l_min -18
_diffrn_reflns_number 12617
_diffrn_reflns_point_group_measured_fraction_full 0.997
_diffrn_reflns_point_group_measured_fraction_max 0.997
_diffrn_reflns_theta_full 25.242
_diffrn_reflns_theta_max 27.486
_diffrn_reflns_theta_min 3.135
_diffrn_source 'fine-focus sealed tube'
_exptl_absorpt_coefficient_mu 1.345
_exptl_absorpt_correction_type multi-scan
_exptl_absorpt_process_details
;
CrysAlisPro 1.171.39.33c (Rigaku Oxford Diffraction, 2017)
Empirical absorption correction using spherical harmonics,
 implemented in SCALE3 ABSPACK scaling algorithm.
;
_exptl_crystal_colour blue
_exptl_crystal_density_diffrn 1.731
_exptl_crystal_density_method 'not measured'
_exptl_crystal_description block
_exptl_crystal_F_000 968
_exptl_crystal_size_max 0.100
_exptl_crystal_size_mid 0.090
_exptl_crystal_size_min 0.050
_exptl_transmission_factor_max 0.935
_exptl_transmission_factor_min 0.874
_refine_diff_density_max 0.308
_refine_diff_density_min -0.537
_refine_diff_density_rms 0.075
_refine_ls_extinction_coef .
_refine_ls_extinction_method none
_refine_ls_goodness_of_fit_ref 1.075
_refine_ls_hydrogen_treatment constr
_refine_ls_matrix_type full
_refine_ls_number_parameters 130
_refine_ls_number_reflns 2117
_refine_ls_number_restraints 3
_refine_ls_restrained_S_all 1.081
_refine_ls_R_factor_all 0.0383
_refine_ls_R_factor_gt 0.0291
_refine_ls_shift/su_max 0.000
_refine_ls_shift/su_mean 0.000
_refine_ls_structure_factor_coef Fsqd
_refine_ls_weighting_details 'w=1/[\s^2^(Fo^2^)+(0.0314P)^2^+2.7723P] where P=(Fo^2^+2Fc^2^)/3'
_refine_ls_weighting_scheme calc
_refine_ls_wR_factor_gt 0.0700
_refine_ls_wR_factor_ref 0.0733
_reflns_Friedel_coverage 0.000
_reflns_Friedel_fraction_full .
_reflns_Friedel_fraction_max .
_reflns_number_gt 1819
_reflns_number_total 2117
_reflns_threshold_expression 'I > 2\s(I)'
_cod_data_source_file suppl_ncrs-2019-0034_suppl.cif
_cod_data_source_block p
_cod_depositor_comments
;
The following automatic conversions were performed:

data item '_exptl_crystal_density_meas' value 'not measured' was
changed to '?' -- the value is perceived as not measured.

Automatic conversion script
Id: cif_fix_values 8738 2021-04-28 16:35:53Z antanas 
;
_cod_original_cell_volume 1845.3(6)
_cod_original_sg_symbol_H-M 'C 2/c'
_cod_database_code 8105875
_shelx_space_group_comment
; 
The symmetry employed for this shelxl refinement is uniquely defined 
by the following loop, which should always be used as a source of 
symmetry information in preference to the above space-group names. 
They are only intended as comments. 
;
_shelx_estimated_absorpt_t_min 0.877
_shelx_estimated_absorpt_t_max 0.936

loop_
_space_group_symop_operation_xyz
'x, y, z'
'-x, y, -z+1/2'
'x+1/2, y+1/2, z'
'-x+1/2, y+1/2, -z+1/2'
'-x, -y, -z'
'x, -y, z-1/2'
'-x+1/2, -y+1/2, -z'
'x+1/2, -y+1/2, z-1/2'

loop_
_atom_site_label
_atom_site_type_symbol
_atom_site_fract_x
_atom_site_fract_y
_atom_site_fract_z
_atom_site_U_iso_or_equiv
_atom_site_adp_type
_atom_site_occupancy
_atom_site_site_symmetry_order
_atom_site_calc_flag
_atom_site_refinement_flags_posn
_atom_site_refinement_flags_adp
_atom_site_refinement_flags_occupancy
_atom_site_disorder_assembly
_atom_site_disorder_group
Cu1 Cu 0.7500 0.2500 0.5000 0.01249(11) Uani 1 2 d S . P . .
P1 P 1.0000 0.0000 0.5000 0.01608(17) Uani 1 2 d S U P . .
F1 F 0.91577(9) 0.12743(12) 0.50604(8) 0.0213(3) Uani 1 1 d . U . . .
F2 F 1.10077(9) 0.11204(12) 0.52407(9) 0.0237(3) Uani 1 1 d . . . . .
F3 F 0.98707(9) 0.03018(12) 0.38507(8) 0.0190(3) Uani 1 1 d . U . . .
N1 N 0.76290(13) 0.20315(17) 0.63424(11) 0.0144(3) Uani 1 1 d . . . . .
C1 C 0.83501(16) 0.1270(2) 0.68815(14) 0.0201(4) Uani 1 1 d . . . . .
H1 H 0.8877 0.0769 0.6672 0.024 Uiso 1 1 calc R U . . .
N2 N 0.82319(14) 0.13044(19) 0.77608(12) 0.0234(4) Uani 1 1 d . . . . .
H20 H 0.8623 0.0873 0.8234 0.028 Uiso 1 1 calc R U . . .
C3 C 0.74002(18) 0.2123(2) 0.77962(15) 0.0253(5) Uani 1 1 d . . . . .
H3 H 0.7133 0.2335 0.8331 0.030 Uiso 1 1 calc R U . . .
C2 C 0.70283(16) 0.2577(2) 0.69154(14) 0.0190(4) Uani 1 1 d . . . . .
H2 H 0.6449 0.3172 0.6726 0.023 Uiso 1 1 calc R U . . .
N3 N 0.66010(13) 0.08440(17) 0.46104(12) 0.0167(4) Uani 1 1 d . . . . .
C4 C 0.66951(18) -0.0373(2) 0.50006(16) 0.0264(5) Uani 1 1 d . . . . .
H4 H 0.7231 -0.0617 0.5518 0.032 Uiso 1 1 calc R U . . .
N4 N 0.59424(16) -0.12227(19) 0.45787(14) 0.0288(5) Uani 1 1 d . . . . .
H40 H 0.5863 -0.2080 0.4728 0.035 Uiso 1 1 calc R U . . .
C5 C 0.5324(2) -0.0518(3) 0.38771(19) 0.0353(6) Uani 1 1 d . . . . .
H5 H 0.4722 -0.0850 0.3457 0.042 Uiso 1 1 calc R U . . .
C6 C 0.57341(18) 0.0752(2) 0.38949(17) 0.0316(6) Uani 1 1 d . . . . .
H6 H 0.5466 0.1470 0.3478 0.038 Uiso 1 1 calc R U . . .

loop_
_atom_site_aniso_label
_atom_site_aniso_U_11
_atom_site_aniso_U_22
_atom_site_aniso_U_33
_atom_site_aniso_U_23
_atom_site_aniso_U_13
_atom_site_aniso_U_12
Cu1 0.01471(18) 0.01216(17) 0.00933(17) 0.00234(13) -0.00029(12) -0.00093(13)
P1 0.0159(4) 0.0146(3) 0.0155(4) -0.0022(3) -0.0015(3) 0.0019(3)
F1 0.0231(6) 0.0216(6) 0.0178(6) -0.0005(5) 0.0009(5) 0.0123(5)
F2 0.0210(6) 0.0213(6) 0.0248(7) -0.0004(5) -0.0040(5) -0.0076(5)
F3 0.0200(6) 0.0227(6) 0.0126(5) 0.0011(5) -0.0004(4) 0.0061(5)
N1 0.0154(8) 0.0137(8) 0.0129(8) 0.0023(6) 0.0004(7) 0.0005(6)
C1 0.0192(10) 0.0221(11) 0.0179(11) 0.0040(8) 0.0014(8) 0.0033(8)
N2 0.0261(10) 0.0258(10) 0.0146(9) 0.0088(7) -0.0036(7) 0.0026(8)
C3 0.0286(12) 0.0307(12) 0.0171(11) -0.0005(9) 0.0059(9) -0.0006(9)
C2 0.0188(10) 0.0193(10) 0.0181(10) 0.0006(8) 0.0022(8) 0.0014(8)
N3 0.0181(9) 0.0162(8) 0.0155(9) 0.0010(7) 0.0031(7) -0.0018(7)
C4 0.0324(13) 0.0208(11) 0.0255(12) 0.0006(9) 0.0050(10) -0.0023(10)
N4 0.0378(12) 0.0180(9) 0.0335(11) -0.0037(8) 0.0143(9) -0.0090(8)
C5 0.0277(13) 0.0366(14) 0.0386(15) -0.0071(12) 0.0007(11) -0.0106(11)
C6 0.0287(13) 0.0270(12) 0.0327(13) 0.0030(10) -0.0079(10) -0.0072(10)

loop_
_atom_type_symbol
_atom_type_description
_atom_type_scat_dispersion_real
_atom_type_scat_dispersion_imag
_atom_type_scat_source
C C 0.0033 0.0016 'International Tables Vol C Tables 4.2.6.8 and 6.1.1.4'
H H 0.0000 0.0000 'International Tables Vol C Tables 4.2.6.8 and 6.1.1.4'
N N 0.0061 0.0033 'International Tables Vol C Tables 4.2.6.8 and 6.1.1.4'
F F 0.0171 0.0103 'International Tables Vol C Tables 4.2.6.8 and 6.1.1.4'
P P 0.1023 0.0942 'International Tables Vol C Tables 4.2.6.8 and 6.1.1.4'
Cu Cu 0.3201 1.2651 'International Tables Vol C Tables 4.2.6.8 and 6.1.1.4'

loop_
_geom_angle_atom_site_label_1
_geom_angle_atom_site_label_2
_geom_angle_atom_site_label_3
_geom_angle
_geom_angle_site_symmetry_1
_geom_angle_site_symmetry_3
N1 Cu1 N1 180.0 . 7_656
N1 Cu1 N3 91.02(7) . .
N1 Cu1 N3 88.98(7) 7_656 .
N1 Cu1 N3 88.98(7) . 7_656
N1 Cu1 N3 91.02(7) 7_656 7_656
N3 Cu1 N3 180.0 . 7_656
F1 P1 F1 180.0 5_756 .
F1 P1 F3 89.81(6) 5_756 5_756
F1 P1 F3 90.19(6) . 5_756
F1 P1 F3 90.19(6) 5_756 .
F1 P1 F3 89.81(6) . .
F3 P1 F3 180.0 5_756 .
F1 P1 F2 89.97(6) 5_756 5_756
F1 P1 F2 90.03(6) . 5_756
F3 P1 F2 90.18(6) 5_756 5_756
F3 P1 F2 89.82(6) . 5_756
F1 P1 F2 90.03(6) 5_756 .
F1 P1 F2 89.97(6) . .
F3 P1 F2 89.82(6) 5_756 .
F3 P1 F2 90.18(6) . .
F2 P1 F2 180.0 5_756 .
C1 N1 C2 106.15(17) . .
C1 N1 Cu1 128.27(14) . .
C2 N1 Cu1 125.26(13) . .
N1 C1 N2 110.51(19) . .
C1 N2 C3 108.12(18) . .
C2 C3 N2 106.39(19) . .
C3 C2 N1 108.83(19) . .
C4 N3 C6 105.03(18) . .
C4 N3 Cu1 127.55(15) . .
C6 N3 Cu1 127.39(15) . .
N3 C4 N4 111.6(2) . .
C4 N4 C5 107.4(2) . .
C6 C5 N4 106.4(2) . .
C5 C6 N3 109.6(2) . .

loop_
_geom_bond_atom_site_label_1
_geom_bond_atom_site_label_2
_geom_bond_distance
_geom_bond_site_symmetry_2
Cu1 N1 2.0011(16) .
Cu1 N1 2.0011(16) 7_656
Cu1 N3 2.0140(17) .
Cu1 N3 2.0140(17) 7_656
P1 F1 1.6805(11) 5_756
P1 F1 1.6805(11) .
P1 F3 1.6905(12) 5_756
P1 F3 1.6905(12) .
P1 F2 1.6946(12) 5_756
P1 F2 1.6947(12) .
N1 C1 1.326(3) .
N1 C2 1.378(3) .
C1 N2 1.337(3) .
N2 C3 1.363(3) .
C3 C2 1.359(3) .
N3 C4 1.317(3) .
N3 C6 1.377(3) .
C4 N4 1.337(3) .
N4 C5 1.358(3) .
C5 C6 1.352(3) .
